data_2213452
loop_
_publ_author_name
'Booth, Kathrine V.'
'Jenkinson, Sarah F.'
'Fleet, George W. J.'
'Watkin, David J.'

_publ_section_title 2,3:5,6-Di-<i>O</i>-isopropylidene-3,5-di-<i>C</i>-methyl-<small>L</small>-mannono-1,4-lactone
_journal_coeditor_code LH2351
_journal_issue 5
_journal_name_full 'Acta Crystallographica Section E'
_journal_page_first o2204
_journal_page_last o2206
_journal_paper_doi 10.1107/S1600536807014584
_journal_volume 63
_journal_year 2007
_chemical_formula_moiety 'C14 H22 O6'
_chemical_formula_sum 'C14 H22 O6'
_chemical_formula_weight 286.33
_chemical_name_systematic
;
2,3:5,6-Di-<i>O</i>-isopropylidene-3,5-di-<i>C</i>-methyl-L-mannono-1,4-
lactone
;
_space_group_IT_number 170
_symmetry_cell_setting hexagonal
_symmetry_space_group_name_Hall 'P 65'
_symmetry_space_group_name_H-M 'P 65'
_atom_sites_solution_hydrogens geom
_atom_sites_solution_primary direct
_audit_creation_method CRYSTALS_ver_12.84
_cell_angle_alpha 90
_cell_angle_beta 90
_cell_angle_gamma 120
_cell_formula_units_Z 6
_cell_length_a 15.6104(3)
_cell_length_b 15.6104(3)
_cell_length_c 12.4340(3)
_cell_measurement_reflns_used 2079
_cell_measurement_temperature 150
_cell_measurement_theta_max 27
_cell_measurement_theta_min 5
_cell_volume 2624.03(10)
_computing_cell_refinement 'DENZO/SCALEPACK (Otwinowski & Minor, 1997)'
_computing_data_collection 'COLLECT (Nonius, 2001)'
_computing_data_reduction DENZO/SCALEPACK
_computing_molecular_graphics 'CAMERON (Watkin <i>et al.</i>,  1996)'
_computing_publication_material CRYSTALS
_computing_structure_refinement 'CRYSTALS (Betteridge <i>et al.</i>,  2003)'
_computing_structure_solution 'SIR92 (Altomare <i>et al.</i>,  1994)'
_diffrn_ambient_temperature 150
_diffrn_measured_fraction_theta_full 0.993
_diffrn_measured_fraction_theta_max 0.993
_diffrn_measurement_device_type 'Bruker--Nonius KappaCCD'
_diffrn_measurement_method \w
_diffrn_radiation_monochromator graphite
_diffrn_radiation_type 'Mo K\a'
_diffrn_radiation_wavelength 0.71073
_diffrn_reflns_av_R_equivalents 0.054
_diffrn_reflns_limit_h_max 0
_diffrn_reflns_limit_h_min -17
_diffrn_reflns_limit_k_max 20
_diffrn_reflns_limit_k_min 0
_diffrn_reflns_limit_l_max 16
_diffrn_reflns_limit_l_min 0
_diffrn_reflns_number 18890
_diffrn_reflns_theta_full 27.468
_diffrn_reflns_theta_max 27.468
_diffrn_reflns_theta_min 5.145
_diffrn_standards_number 0
_exptl_absorpt_coefficient_mu 0.085
_exptl_absorpt_correction_T_max 1.00
_exptl_absorpt_correction_T_min 0.50
_exptl_absorpt_correction_type multi-scan
_exptl_absorpt_process_details '(DENZO/SCALEPACK; Otwinowski & Minor, 1997)'
_exptl_crystal_colour colourless
_exptl_crystal_density_diffrn 1.087
_exptl_crystal_description plate
_exptl_crystal_F_000 924
_exptl_crystal_size_max 0.60
_exptl_crystal_size_mid 0.10
_exptl_crystal_size_min 0.05
_refine_diff_density_max 0.26
_refine_diff_density_min -0.21
_refine_ls_extinction_method None
_refine_ls_goodness_of_fit_ref 0.9668
_refine_ls_hydrogen_treatment constr
_refine_ls_matrix_type full
_refine_ls_number_parameters 181
_refine_ls_number_reflns 2078
_refine_ls_number_restraints 1
_refine_ls_R_factor_all 0.0469
_refine_ls_R_factor_gt 0.0381
_refine_ls_shift/su_max 0.019396
_refine_ls_structure_factor_coef Fsqd
_refine_ls_weighting_details 'w=1/[\s^2^(F^2^) + (0.08P)^2^ + 0.05P], where P=[max(Fo^2^,0) + 2Fc^2^]/3'
_refine_ls_weighting_scheme calc
_refine_ls_wR_factor_all 0.1064
_refine_ls_wR_factor_gt 0.1024
_refine_ls_wR_factor_ref 0.1064
_reflns_number_gt 1777
_reflns_number_total 2078
_reflns_threshold_expression I>2\s(I)
_cod_data_source_file lh2351.cif
_cod_data_source_block 3
_cod_original_sg_symbol_H-M 'P 65 '
_cod_database_code 2213452
_cod_database_fobs_code 2213452

loop_
_symmetry_equiv_pos_as_xyz
x,y,z
x-y,x,z+5/6
-y,x-y,z+2/3
-x,-y,z+1/2
-x+y,-x,z+1/3
y,-x+y,z+1/6

loop_
_atom_site_type_symbol
_atom_site_label
_atom_site_fract_x
_atom_site_fract_y
_atom_site_fract_z
_atom_site_U_iso_or_equiv
_atom_site_adp_type
_atom_site_occupancy
C C1 0.52862(15) 0.70492(15) 0.6157(2) 0.0258 Uani 1.0000
C C2 0.45506(15) 0.59201(15) 0.6198(2) 0.0264 Uani 1.0000
C C3 0.49461(16) 0.52260(16) 0.5919(2) 0.0281 Uani 1.0000
O O4 0.41240(11) 0.42364(11) 0.60692(15) 0.0308 Uani 1.0000
C C5 0.40360(16) 0.36401(16) 0.5145(2) 0.0305 Uani 1.0000
O O6 0.49116(11) 0.42071(11) 0.45314(15) 0.0311 Uani 1.0000
C C7 0.52147(17) 0.52263(16) 0.4731(2) 0.0297 Uani 1.0000
C C8 0.4022(2) 0.27094(18) 0.5503(2) 0.0390 Uani 1.0000
C C9 0.31198(17) 0.34378(18) 0.4518(2) 0.0376 Uani 1.0000
C C10 0.57739(19) 0.53762(19) 0.6674(2) 0.0362 Uani 1.0000
O O11 0.37730(11) 0.57465(10) 0.54273(15) 0.0287 Uani 1.0000
C C12 0.38233(15) 0.66020(16) 0.5118(2) 0.0294 Uani 1.0000
C C13 0.46748(15) 0.74744(15) 0.5694(2) 0.0270 Uani 1.0000
O O14 0.53119(11) 0.82388(11) 0.49895(15) 0.0308 Uani 1.0000
C C15 0.60291(15) 0.79997(16) 0.4590(2) 0.0315 Uani 1.0000
O O16 0.60032(11) 0.72638(11) 0.53116(15) 0.0289 Uani 1.0000
C C17 0.70331(19) 0.89353(19) 0.4634(3) 0.0479 Uani 1.0000
C C18 0.57661(19) 0.7564(2) 0.3467(2) 0.0383 Uani 1.0000
O O19 0.32558(13) 0.66156(13) 0.4474(2) 0.0405 Uani 1.0000
C C20 0.57951(19) 0.75069(18) 0.7212(2) 0.0360 Uani 1.0000
H H21 0.4259 0.5760 0.6939 0.0313 Uiso 1.0000
H H71 0.5920 0.5632 0.4619 0.0370 Uiso 1.0000
H H72 0.4845 0.5450 0.4258 0.0372 Uiso 1.0000
H H81 0.3937 0.2305 0.4868 0.0582 Uiso 1.0000
H H82 0.4647 0.2897 0.5876 0.0579 Uiso 1.0000
H H83 0.3456 0.2325 0.5976 0.0581 Uiso 1.0000
H H91 0.3036 0.3018 0.3895 0.0586 Uiso 1.0000
H H92 0.3181 0.4053 0.4275 0.0592 Uiso 1.0000
H H93 0.2547 0.3090 0.4989 0.0591 Uiso 1.0000
H H101 0.5925 0.4846 0.6536 0.0582 Uiso 1.0000
H H102 0.6370 0.6022 0.6559 0.0583 Uiso 1.0000
H H103 0.5532 0.5319 0.7412 0.0581 Uiso 1.0000
H H131 0.4419 0.7740 0.6271 0.0327 Uiso 1.0000
H H171 0.7518 0.8778 0.4362 0.0657 Uiso 1.0000
H H172 0.7154 0.9119 0.5395 0.0662 Uiso 1.0000
H H173 0.7046 0.9466 0.4203 0.0662 Uiso 1.0000
H H181 0.6252 0.7384 0.3244 0.0679 Uiso 1.0000
H H182 0.5778 0.8058 0.2994 0.0685 Uiso 1.0000
H H183 0.5105 0.6977 0.3494 0.0679 Uiso 1.0000
H H201 0.6203 0.8230 0.7120 0.0562 Uiso 1.0000
H H202 0.5320 0.7348 0.7773 0.0563 Uiso 1.0000
H H203 0.6244 0.7256 0.7382 0.0564 Uiso 1.0000

loop_
_atom_site_aniso_label
_atom_site_aniso_U_11
_atom_site_aniso_U_22
_atom_site_aniso_U_33
_atom_site_aniso_U_12
_atom_site_aniso_U_13
_atom_site_aniso_U_23
C1 0.0290(9) 0.0258(9) 0.0250(10) 0.0154(8) 0.0032(9) 0.0025(9)
C2 0.0292(10) 0.0279(9) 0.0250(11) 0.0165(8) 0.0012(9) 0.0029(9)
C3 0.0301(10) 0.0290(10) 0.0279(12) 0.0168(9) 0.0028(9) 0.0041(9)
O4 0.0363(8) 0.0275(7) 0.0284(9) 0.0159(6) 0.0089(7) 0.0038(7)
C5 0.0359(11) 0.0313(10) 0.0283(12) 0.0199(9) 0.0039(10) 0.0006(10)
O6 0.0363(8) 0.0295(7) 0.0335(9) 0.0209(6) 0.0062(7) 0.0000(7)
C7 0.0358(11) 0.0302(11) 0.0290(12) 0.0208(9) 0.0065(10) 0.0020(9)
C8 0.0512(14) 0.0312(11) 0.0397(15) 0.0245(11) 0.0032(12) 0.0016(11)
C9 0.0361(12) 0.0433(12) 0.0355(13) 0.0216(10) -0.0003(11) -0.0051(12)
C10 0.0417(12) 0.0423(12) 0.0335(13) 0.0276(11) -0.0017(11) 0.0025(11)
O11 0.0290(7) 0.0281(7) 0.0323(9) 0.0168(6) -0.0003(7) 0.0008(7)
C12 0.0309(10) 0.0295(10) 0.0323(12) 0.0185(9) 0.0033(10) 0.0045(9)
C13 0.0299(10) 0.0278(10) 0.0260(11) 0.0164(8) 0.0035(9) 0.0031(9)
O14 0.0344(8) 0.0279(7) 0.0333(9) 0.0180(7) 0.0062(7) 0.0066(7)
C15 0.0325(11) 0.0316(11) 0.0339(13) 0.0187(9) 0.0061(10) 0.0067(10)
O16 0.0296(7) 0.0322(7) 0.0285(8) 0.0183(6) 0.0047(7) 0.0048(7)
C17 0.0387(12) 0.0375(12) 0.064(2) 0.0163(11) 0.0079(14) 0.0108(14)
C18 0.0489(14) 0.0491(14) 0.0291(13) 0.0336(12) 0.0063(11) 0.0037(11)
O19 0.0361(8) 0.0395(9) 0.0485(10) 0.0208(8) -0.0109(8) 0.0012(9)
C20 0.0409(12) 0.0371(12) 0.0305(12) 0.0199(10) -0.0044(11) -0.0024(10)

loop_
_atom_type_symbol
_atom_type_scat_dispersion_real
_atom_type_scat_dispersion_imag
_atom_type_scat_source
C 0.0033 0.0016 'International Tables Vol C 4.2.6.8 and 6.1.1.4'
H 0.0000 0.0000 'International Tables Vol C 4.2.6.8 and 6.1.1.4'
O 0.0106 0.0060 'International Tables Vol C 4.2.6.8 and 6.1.1.4'

loop_
_geom_angle_atom_site_label_1
_geom_angle_atom_site_label_2
_geom_angle_atom_site_label_3
_geom_angle
_geom_angle_publ_flag
C2 C1 C13 103.82(16) no
C2 C1 O16 109.57(17) no
C13 C1 O16 101.88(17) no
C2 C1 C20 115.01(19) no
C13 C1 C20 114.64(19) no
O16 C1 C20 110.93(17) no
C1 C2 C3 117.73(17) no
C1 C2 O11 105.26(16) no
C3 C2 O11 108.14(18) no
C1 C2 H21 107.5 no
C3 C2 H21 109.0 no
O11 C2 H21 109.0 no
C2 C3 O4 105.70(16) no
C2 C3 C7 115.12(19) no
O4 C3 C7 102.78(18) no
C2 C3 C10 111.34(19) no
O4 C3 C10 108.54(18) no
C7 C3 C10 112.56(19) no
C3 O4 C5 109.54(17) no
O4 C5 O6 105.91(17) no
O4 C5 C8 109.7(2) no
O6 C5 C8 107.68(18) no
O4 C5 C9 108.64(17) no
O6 C5 C9 111.5(2) no
C8 C5 C9 113.1(2) no
C5 O6 C7 106.15(16) no
C3 C7 O6 103.15(18) no
C3 C7 H71 111.1 no
O6 C7 H71 109.7 no
C3 C7 H72 111.2 no
O6 C7 H72 110.8 no
H71 C7 H72 110.6 no
C5 C8 H81 108.4 no
C5 C8 H82 108.6 no
H81 C8 H82 111.6 no
C5 C8 H83 109.9 no
H81 C8 H83 107.5 no
H82 C8 H83 110.9 no
C5 C9 H91 110.0 no
C5 C9 H92 109.9 no
H91 C9 H92 109.4 no
C5 C9 H93 108.3 no
H91 C9 H93 108.9 no
H92 C9 H93 110.5 no
C3 C10 H101 107.9 no
C3 C10 H102 111.4 no
H101 C10 H102 109.7 no
C3 C10 H103 107.8 no
H101 C10 H103 109.2 no
H102 C10 H103 110.8 no
C2 O11 C12 111.71(16) no
O11 C12 C13 110.04(18) no
O11 C12 O19 121.8(2) no
C13 C12 O19 128.18(19) no
C12 C13 C1 104.16(17) no
C12 C13 O14 113.2(2) no
C1 C13 O14 105.82(16) no
C12 C13 H131 110.8 no
C1 C13 H131 112.0 no
O14 C13 H131 110.5 no
C13 O14 C15 107.86(15) no
O14 C15 O16 106.08(17) no
O14 C15 C17 107.56(18) no
O16 C15 C17 110.4(2) no
O14 C15 C18 111.34(18) no
O16 C15 C18 108.79(18) no
C17 C15 C18 112.5(2) no
C1 O16 C15 110.27(15) no
C15 C17 H171 107.8 no
C15 C17 H172 105.8 no
H171 C17 H172 110.6 no
C15 C17 H173 111.7 no
H171 C17 H173 109.6 no
H172 C17 H173 111.2 no
C15 C18 H181 108.5 no
C15 C18 H182 108.1 no
H181 C18 H182 110.6 no
C15 C18 H183 108.1 no
H181 C18 H183 110.5 no
H182 C18 H183 111.0 no
C1 C20 H201 109.0 no
C1 C20 H202 110.7 no
H201 C20 H202 110.8 no
C1 C20 H203 108.0 no
H201 C20 H203 107.5 no
H202 C20 H203 110.8 no

loop_
_geom_bond_atom_site_label_1
_geom_bond_atom_site_label_2
_geom_bond_distance
_geom_bond_publ_flag
C1 C2 1.550(3) no
C1 C13 1.522(3) no
C1 O16 1.447(3) no
C1 C20 1.515(3) no
C2 C3 1.531(3) no
C2 O11 1.462(3) no
C2 H21 1.002 no
C3 O4 1.444(2) no
C3 C7 1.535(3) no
C3 C10 1.518(3) no
O4 C5 1.441(3) no
C5 O6 1.423(3) no
C5 C8 1.509(3) no
C5 C9 1.517(3) no
O6 C7 1.437(3) no
C7 H71 0.967 no
C7 H72 1.002 no
C8 H81 0.977 no
C8 H82 0.984 no
C8 H83 0.979 no
C9 H91 0.981 no
C9 H92 0.964 no
C9 H93 0.975 no
C10 H101 0.983 no
C10 H102 0.982 no
C10 H103 0.979 no
O11 C12 1.354(2) no
C12 C13 1.524(3) no
C12 O19 1.202(3) no
C13 O14 1.412(3) no
C13 H131 1.005 no
O14 C15 1.434(3) no
C15 O16 1.442(3) no
C15 C17 1.518(3) no
C15 C18 1.516(4) no
C17 H171 0.965 no
C17 H172 0.979 no
C17 H173 0.979 no
C18 H181 0.971 no
C18 H182 0.963 no
C18 H183 0.980 no
C20 H201 0.987 no
C20 H202 0.957 no
C20 H203 0.981 no

loop_
_cod_related_entry_id
_cod_related_entry_database
_cod_related_entry_code
1 ChemSpider 21185098
